data_4132965
loop_
_publ_author_name
'Li, Quan'
'Qian, Hai'
'Shao, Baihao'
'Hughes, Russell P.'
'Aprahamian, Ivan'

_publ_section_title
;
 Building Strain with Large Macrocycles and Using It To Tune the Thermal
 Half-Lives of Hydrazone Photochromes.
;
_journal_issue 37
_journal_name_full 'Journal of the American Chemical Society'
_journal_page_first 11829
_journal_page_last 11835
_journal_paper_doi 10.1021/jacs.8b07612
_journal_volume 140
_journal_year 2018
_chemical_absolute_configuration unk
_chemical_formula_moiety 'C19 H18 N2 O4, 0.125(C2 H6 O)'
_chemical_formula_sum 'C19.25 H18.75 N2 O4.125'
_chemical_formula_weight 344.11
_space_group_crystal_system orthorhombic
_space_group_IT_number 45
_space_group_name_Hall 'I 2 -2c'
_space_group_name_H-M_alt 'I b a 2'
_atom_sites_solution_hydrogens mixed
_atom_sites_solution_primary dual
_audit_creation_date 2017-04-10
_audit_creation_method
;
Olex2 1.2-alpha
(compiled 2017.03.28 svn.r3405 for OlexSys, GUI svn.r5335)
;
_cell_angle_alpha 90
_cell_angle_beta 90
_cell_angle_gamma 90
_cell_formula_units_Z 8
_cell_length_a 21.8904(4)
_cell_length_b 22.9870(4)
_cell_length_c 6.91370(10)
_cell_measurement_reflns_used 2659
_cell_measurement_temperature 173(2)
_cell_measurement_theta_max 72.07
_cell_measurement_theta_min 2.79
_cell_volume 3478.94(10)
_computing_cell_refinement 'SAINT v8.34A (Bruker, 2013)'
_computing_data_collection 'COSMO (BRUKER, V1.61, 2009)'
_computing_data_reduction 'SAINT v8.34A (Bruker, 2013)'
_computing_molecular_graphics 'Olex2 (Dolomanov et al., 2009)'
_computing_publication_material 'Olex2 (Dolomanov et al., 2009)'
_computing_structure_refinement 'XL (Sheldrick, 2008)'
_computing_structure_solution 'ShelXT (Sheldrick, 2015)'
_diffrn_ambient_temperature 173(2)
_diffrn_detector_area_resol_mean 8.36
_diffrn_measured_fraction_theta_full 0.989
_diffrn_measured_fraction_theta_max 0.983
_diffrn_measurement_device_type 'Bruker APEX-II CCD'
_diffrn_measurement_method '\f and \w scans'
_diffrn_radiation_monochromator graphite
_diffrn_radiation_type CuK\a
_diffrn_radiation_wavelength 1.54178
_diffrn_reflns_av_R_equivalents 0.0581
_diffrn_reflns_av_unetI/netI 0.0423
_diffrn_reflns_Laue_measured_fraction_full 0.989
_diffrn_reflns_Laue_measured_fraction_max 0.983
_diffrn_reflns_limit_h_max 27
_diffrn_reflns_limit_h_min -26
_diffrn_reflns_limit_k_max 27
_diffrn_reflns_limit_k_min -27
_diffrn_reflns_limit_l_max 6
_diffrn_reflns_limit_l_min -8
_diffrn_reflns_number 10378
_diffrn_reflns_point_group_measured_fraction_full 0.991
_diffrn_reflns_point_group_measured_fraction_max 0.986
_diffrn_reflns_theta_full 67.679
_diffrn_reflns_theta_max 72.172
_diffrn_reflns_theta_min 2.787
_diffrn_source 'sealed tube'
_diffrn_standards_number 0
_exptl_absorpt_coefficient_mu 0.769
_exptl_absorpt_correction_T_max 0.7536
_exptl_absorpt_correction_T_min 0.6365
_exptl_absorpt_correction_type multi-scan
_exptl_absorpt_process_details
'SADABS-2012/1 (Bruker,2012) was used for absorption correction. wR2(int) was 0.0693 before and 0.0618 after correction. The Ratio of minimum to maximum transmission is 0.8446. The \l/2 correction factor is 0.0015.'
_exptl_crystal_colour yellow
_exptl_crystal_colour_primary yellow
_exptl_crystal_density_diffrn 1.314
_exptl_crystal_description needle
_exptl_crystal_F_000 1450
_exptl_crystal_recrystallization_method 'used as received'
_exptl_crystal_size_max 0.141
_exptl_crystal_size_mid 0.095
_exptl_crystal_size_min 0.078
_refine_diff_density_max 0.703
_refine_diff_density_min -0.248
_refine_diff_density_rms 0.085
_refine_ls_abs_structure_details
;
 Refined as an inversion twin.
;
_refine_ls_abs_structure_Flack -0.3(6)
_refine_ls_extinction_method none
_refine_ls_goodness_of_fit_ref 1.084
_refine_ls_hydrogen_treatment constr
_refine_ls_matrix_type full
_refine_ls_number_parameters 235
_refine_ls_number_reflns 2655
_refine_ls_number_restraints 3
_refine_ls_restrained_S_all 1.084
_refine_ls_R_factor_all 0.0679
_refine_ls_R_factor_gt 0.0552
_refine_ls_shift/su_max 0.000
_refine_ls_shift/su_mean 0.000
_refine_ls_structure_factor_coef Fsqd
_refine_ls_weighting_details 'w=1/[\s^2^(Fo^2^)+(0.1149P)^2^] where P=(Fo^2^+2Fc^2^)/3'
_refine_ls_weighting_scheme calc
_refine_ls_wR_factor_gt 0.1633
_refine_ls_wR_factor_ref 0.1734
_reflns_Friedel_coverage 0.838
_reflns_Friedel_fraction_full 0.994
_reflns_Friedel_fraction_max 0.990
_reflns_number_gt 2191
_reflns_number_total 2655
_reflns_threshold_expression 'I > 2\s(I)'
_cod_data_source_file ja8b07612_si_005.cif
_cod_data_source_block ia417a
_cod_database_code 4132965
_shelxl_version_number 2014/6
_shelx_space_group_comment
;
The symmetry employed for this shelxl refinement is uniquely defined
by the following loop, which should always be used as a source of
symmetry information in preference to the above space-group names.
They are only intended as comments.
;
_shelx_estimated_absorpt_t_max 0.942
_shelx_estimated_absorpt_t_min 0.899
_olex2_refinement_description
;
1. Twinned data refinement
 Scales: 1.3(6)
 -0.3(6)
2. Fixed Uiso
 At 1.2 times of:
  All C(H) groups, All C(H,H) groups, All N(H) groups, All O(H) groups
 At 1.5 times of:
  All C(H,H,H) groups
3. Restrained distances
 C1S-O1S
 1.48 with sigma of 0.02
 C2S-C1S
 1.54 with sigma of 0.02
4. Others
 Fixed Sof: O1S(0.125) H1S(0.125) C1S(0.125) H1SB(0.125) H1SA(0.125)
 C2S(0.125) H2SA(0.125) H2SC(0.125) H2SB(0.125)
5.a Riding coordinates:
 O1S(H1S), C1S(H1SB,H1SA), C2S(H2SA,H2SC,H2SB)
5.b Secondary CH2 refined with riding coordinates:
 C3(H3A,H3B), C4(H4A,H4B), C5(H5A,H5B), C6(H6A,H6B)
5.c Aromatic/amide H refined with riding coordinates:
 N2(H2), C10(H10), C11(H11), C12(H12), C13(H13), C15(H15), C16(H16), C17(H17),
 C18(H18), C19(H19)
;
_olex2_diffrn_ambient_temperature_device 'Oxford Cryosystems'
_olex2_exptl_crystal_mounting_method 'The crystal was mounted on a nylon loop with paratone oil'
_olex2_submission_original_sample_id 1q-279-C4
_olex2_submission_special_instructions 'No special instructions were received'

loop_
_space_group_symop_operation_xyz
'x, y, z'
'-x, -y, z'
'x+1/2, -y+1/2, z'
'-x+1/2, y+1/2, z'
'x+1/2, y+1/2, z+1/2'
'-x+1/2, -y+1/2, z+1/2'
'x+1, -y+1, z+1/2'
'-x+1, y+1, z+1/2'

loop_
_atom_site_label
_atom_site_type_symbol
_atom_site_fract_x
_atom_site_fract_y
_atom_site_fract_z
_atom_site_U_iso_or_equiv
_atom_site_adp_type
_atom_site_occupancy
_atom_site_site_symmetry_order
_atom_site_calc_flag
_atom_site_refinement_flags_posn
_atom_site_refinement_flags_adp
_atom_site_refinement_flags_occupancy
O1 O 0.80853(13) 0.65839(11) 0.5476(5) 0.0349(7) Uani 1 1 d . . .
N1 N 0.70410(15) 0.58725(14) 0.4911(5) 0.0312(7) Uani 1 1 d . . .
C1 C 0.70384(19) 0.64318(16) 0.4813(6) 0.0310(8) Uani 1 1 d . . .
O2 O 0.75673(15) 0.73113(13) 0.4069(6) 0.0431(8) Uani 1 1 d . . .
N2 N 0.75546(15) 0.55573(13) 0.4991(6) 0.0315(7) Uani 1 1 d . . .
H2 H 0.7914 0.5728 0.5047 0.038 Uiso 1 1 calc R . .
C2 C 0.75809(18) 0.68266(17) 0.4735(6) 0.0313(9) Uani 1 1 d . . .
O3 O 0.87532(13) 0.53664(12) 0.5130(5) 0.0370(7) Uani 1 1 d . . .
C3 C 0.8610(2) 0.69733(19) 0.5707(7) 0.0383(10) Uani 1 1 d . . .
H3A H 0.8527 0.7265 0.6729 0.046 Uiso 1 1 calc R . .
H3B H 0.8694 0.7181 0.4482 0.046 Uiso 1 1 calc R . .
O4 O 0.91091(14) 0.44561(13) 0.5264(6) 0.0465(8) Uani 1 1 d . . .
C4 C 0.9149(2) 0.65966(19) 0.6266(7) 0.0382(10) Uani 1 1 d . . .
H4A H 0.9030 0.6346 0.7368 0.046 Uiso 1 1 calc R . .
H4B H 0.9487 0.6851 0.6707 0.046 Uiso 1 1 calc R . .
C5 C 0.9385(2) 0.62060(19) 0.4602(7) 0.0403(10) Uani 1 1 d . . .
H5A H 0.9128 0.6275 0.3446 0.048 Uiso 1 1 calc R . .
H5B H 0.9807 0.6327 0.4275 0.048 Uiso 1 1 calc R . .
C6 C 0.93872(18) 0.55645(19) 0.5030(8) 0.0392(9) Uani 1 1 d . . .
H6A H 0.9608 0.5352 0.3999 0.047 Uiso 1 1 calc R . .
H6B H 0.9596 0.5490 0.6276 0.047 Uiso 1 1 calc R . .
C7 C 0.86771(19) 0.47902(16) 0.5192(6) 0.0335(8) Uani 1 1 d . . .
C8 C 0.80325(19) 0.45952(16) 0.5119(6) 0.0308(8) Uani 1 1 d . . .
C9 C 0.75074(19) 0.49573(17) 0.4983(6) 0.0306(8) Uani 1 1 d . . .
C10 C 0.6935(2) 0.46953(18) 0.4801(8) 0.0377(9) Uani 1 1 d . . .
H10 H 0.6581 0.4932 0.4682 0.045 Uiso 1 1 calc R . .
C11 C 0.6874(2) 0.40964(19) 0.4791(7) 0.0413(10) Uani 1 1 d . . .
H11 H 0.6480 0.3929 0.4655 0.050 Uiso 1 1 calc R . .
C12 C 0.7380(2) 0.37357(18) 0.4977(8) 0.0438(11) Uani 1 1 d . . .
H12 H 0.7334 0.3325 0.4992 0.053 Uiso 1 1 calc R . .
C13 C 0.7945(2) 0.39846(17) 0.5137(6) 0.0380(9) Uani 1 1 d . . .
H13 H 0.8292 0.3739 0.5266 0.046 Uiso 1 1 calc R . .
C14 C 0.64266(19) 0.67071(18) 0.4708(6) 0.0337(9) Uani 1 1 d . . .
C15 C 0.6314(2) 0.72583(18) 0.5519(7) 0.0369(9) Uani 1 1 d . . .
H15 H 0.6635 0.7467 0.6130 0.044 Uiso 1 1 calc R . .
C16 C 0.5729(2) 0.7497(2) 0.5422(8) 0.0444(11) Uani 1 1 d . . .
H16 H 0.5653 0.7866 0.5987 0.053 Uiso 1 1 calc R . .
C17 C 0.5264(2) 0.7205(2) 0.4522(8) 0.0460(12) Uani 1 1 d . . .
H17 H 0.4869 0.7375 0.4449 0.055 Uiso 1 1 calc R . .
C18 C 0.5368(2) 0.6662(2) 0.3718(8) 0.0475(12) Uani 1 1 d . . .
H18 H 0.5044 0.6459 0.3103 0.057 Uiso 1 1 calc R . .
C19 C 0.5944(2) 0.6412(2) 0.3806(7) 0.0421(11) Uani 1 1 d . . .
H19 H 0.6012 0.6039 0.3254 0.050 Uiso 1 1 calc R . .
O1S O 0.5000 0.5000 -0.004(7) 0.147(18) Uiso 0.25 2 d DS T P
H1S H 0.5084 0.5284 -0.1002 0.177 Uiso 0.125 1 d R . .
C1S C 0.522(2) 0.496(2) 0.196(6) 0.056(11) Uiso 0.125 1 d D . .
H1SB H 0.5490 0.4634 0.1906 0.067 Uiso 0.125 1 d R . .
H1SA H 0.5479 0.5298 0.1906 0.067 Uiso 0.125 1 d R . .
C2S C 0.5000 0.5000 0.405(7) 0.089(14) Uiso 0.25 2 d DS T P
H2SA H 0.5341 0.5005 0.4921 0.133 Uiso 0.125 1 d R . .
H2SC H 0.4750 0.5337 0.4266 0.133 Uiso 0.125 1 d R . .
H2SB H 0.4762 0.4655 0.4266 0.133 Uiso 0.125 1 d R . .

loop_
_atom_site_aniso_label
_atom_site_aniso_U_11
_atom_site_aniso_U_22
_atom_site_aniso_U_33
_atom_site_aniso_U_23
_atom_site_aniso_U_13
_atom_site_aniso_U_12
O1 0.0367(14) 0.0239(13) 0.0442(16) 0.0042(12) -0.0014(13) -0.0013(10)
N1 0.0356(16) 0.0277(16) 0.0303(16) 0.0003(14) 0.0003(14) 0.0037(12)
C1 0.040(2) 0.0244(18) 0.0291(18) -0.0008(16) 0.0001(16) 0.0044(15)
O2 0.0508(19) 0.0236(15) 0.0549(19) 0.0041(13) 0.0035(16) 0.0029(13)
N2 0.0382(17) 0.0208(15) 0.0353(17) 0.0017(15) 0.0018(16) 0.0032(12)
C2 0.037(2) 0.0229(18) 0.034(2) -0.0026(16) 0.0042(17) 0.0038(14)
O3 0.0362(14) 0.0259(13) 0.0488(19) 0.0028(14) 0.0020(14) 0.0021(10)
C3 0.041(2) 0.027(2) 0.046(2) -0.0008(18) -0.0022(19) -0.0058(17)
O4 0.0453(17) 0.0350(15) 0.059(2) 0.0016(16) -0.0012(18) 0.0125(13)
C4 0.042(2) 0.031(2) 0.041(2) 0.0030(18) -0.0010(18) -0.0035(18)
C5 0.037(2) 0.036(2) 0.048(3) 0.0046(19) 0.0065(19) -0.0035(18)
C6 0.0324(19) 0.037(2) 0.048(2) 0.001(2) 0.003(2) 0.0056(16)
C7 0.045(2) 0.0256(18) 0.0303(19) 0.0020(17) 0.0012(18) 0.0083(15)
C8 0.044(2) 0.0231(17) 0.025(2) 0.0006(15) 0.0033(17) 0.0035(14)
C9 0.045(2) 0.0234(18) 0.0235(18) 0.0008(16) 0.0030(16) 0.0018(14)
C10 0.045(2) 0.031(2) 0.037(2) 0.0021(18) 0.0024(18) -0.0027(17)
C11 0.053(3) 0.030(2) 0.041(2) -0.0023(19) 0.003(2) -0.0091(17)
C12 0.069(3) 0.0190(18) 0.044(2) -0.0027(19) 0.010(3) -0.0022(18)
C13 0.055(2) 0.0231(19) 0.036(2) 0.0018(17) 0.005(2) 0.0069(16)
C14 0.038(2) 0.030(2) 0.033(2) 0.0044(17) 0.0006(18) 0.0032(16)
C15 0.042(2) 0.031(2) 0.037(2) -0.0035(17) 0.0016(18) 0.0075(16)
C16 0.054(3) 0.039(2) 0.040(2) -0.0046(19) 0.002(2) 0.018(2)
C17 0.043(2) 0.049(3) 0.046(3) 0.006(2) 0.000(2) 0.017(2)
C18 0.040(3) 0.055(3) 0.048(3) -0.001(2) -0.007(2) 0.005(2)
C19 0.049(3) 0.032(2) 0.045(3) -0.0022(19) -0.005(2) 0.007(2)

loop_
_atom_type_symbol
_atom_type_description
_atom_type_scat_dispersion_real
_atom_type_scat_dispersion_imag
_atom_type_scat_source
C C 0.0181 0.0091 'International Tables Vol C Tables 4.2.6.8 and 6.1.1.4'
H H 0.0000 0.0000 'International Tables Vol C Tables 4.2.6.8 and 6.1.1.4'
N N 0.0311 0.0180 'International Tables Vol C Tables 4.2.6.8 and 6.1.1.4'
O O 0.0492 0.0322 'International Tables Vol C Tables 4.2.6.8 and 6.1.1.4'

loop_
_geom_angle_atom_site_label_1
_geom_angle_atom_site_label_2
_geom_angle_atom_site_label_3
_geom_angle
_geom_angle_site_symmetry_1
_geom_angle_site_symmetry_3
C2 O1 C3 115.7(3) . .
C1 N1 N2 123.1(3) . .
N1 C1 C2 127.2(4) . .
N1 C1 C14 115.6(4) . .
C14 C1 C2 117.1(3) . .
N1 N2 H2 120.8 . .
N1 N2 C9 118.5(3) . .
C9 N2 H2 120.8 . .
O1 C2 C1 112.8(3) . .
O2 C2 O1 123.5(4) . .
O2 C2 C1 123.7(4) . .
C7 O3 C6 115.4(3) . .
O1 C3 H3A 110.4 . .
O1 C3 H3B 110.4 . .
O1 C3 C4 106.8(3) . .
H3A C3 H3B 108.6 . .
C4 C3 H3A 110.4 . .
C4 C3 H3B 110.4 . .
C3 C4 H4A 108.8 . .
C3 C4 H4B 108.8 . .
C3 C4 C5 113.7(4) . .
H4A C4 H4B 107.7 . .
C5 C4 H4A 108.8 . .
C5 C4 H4B 108.8 . .
C4 C5 H5A 108.5 . .
C4 C5 H5B 108.5 . .
H5A C5 H5B 107.5 . .
C6 C5 C4 115.0(4) . .
C6 C5 H5A 108.5 . .
C6 C5 H5B 108.5 . .
O3 C6 C5 108.1(3) . .
O3 C6 H6A 110.1 . .
O3 C6 H6B 110.1 . .
C5 C6 H6A 110.1 . .
C5 C6 H6B 110.1 . .
H6A C6 H6B 108.4 . .
O3 C7 C8 114.7(3) . .
O4 C7 O3 122.0(4) . .
O4 C7 C8 123.4(4) . .
C9 C8 C7 126.5(3) . .
C13 C8 C7 115.3(3) . .
C13 C8 C9 118.1(4) . .
N2 C9 C8 121.5(4) . .
N2 C9 C10 119.8(4) . .
C10 C9 C8 118.6(4) . .
C9 C10 H10 119.5 . .
C11 C10 C9 121.0(4) . .
C11 C10 H10 119.5 . .
C10 C11 H11 119.4 . .
C10 C11 C12 121.2(4) . .
C12 C11 H11 119.4 . .
C11 C12 H12 120.7 . .
C13 C12 C11 118.6(4) . .
C13 C12 H12 120.7 . .
C8 C13 H13 118.8 . .
C12 C13 C8 122.4(4) . .
C12 C13 H13 118.8 . .
C15 C14 C1 121.6(4) . .
C19 C14 C1 119.7(4) . .
C19 C14 C15 118.8(4) . .
C14 C15 H15 120.1 . .
C16 C15 C14 119.8(4) . .
C16 C15 H15 120.1 . .
C15 C16 H16 119.6 . .
C17 C16 C15 120.8(4) . .
C17 C16 H16 119.6 . .
C16 C17 H17 120.0 . .
C16 C17 C18 120.0(4) . .
C18 C17 H17 120.0 . .
C17 C18 H18 119.8 . .
C17 C18 C19 120.4(5) . .
C19 C18 H18 119.8 . .
C14 C19 H19 119.9 . .
C18 C19 C14 120.3(4) . .
C18 C19 H19 119.9 . .
C1S O1S H1S 133.0 2_665 .
C1S O1S H1S 129.7 . .
C1S O1S C1S 39(4) . 2_665
C2S O1S H1S 45.6 7_454 .
C2S O1S C1S 160.6(18) 7_454 2_665
C2S O1S C1S 160.6(18) 7_454 .
O1S C1S H1SB 102.4 . .
O1S C1S H1SA 96.3 . .
O1S C1S C2S 142(3) . .
C1S C1S O1S 70.6(18) 2_665 .
C1S C1S H1SB 138.7 2_665 .
C1S C1S H1SA 115.8 2_665 .
C1S C1S C2S 71.4(17) 2_665 .
H1SB C1S H1SA 105.3 . .
C2S C1S H1SB 106.0 . .
C2S C1S H1SA 100.1 . .
O1S C2S C1S 161.4(17) 7_455 .
O1S C2S C1S 161.4(17) 7_455 2_665
O1S C2S H2SA 51.0 7_455 .
O1S C2S H2SC 81.0 7_455 .
O1S C2S H2SB 81.0 7_455 .
C1S C2S C1S 37(3) . 2_665
C1S C2S H2SA 110.6 . .
C1S C2S H2SA 147.1 2_665 .
C1S C2S H2SC 85.6 2_665 .
C1S C2S H2SC 112.0 . .
C1S C2S H2SB 105.7 . .
C1S C2S H2SB 91.5 2_665 .
H2SA C2S H2SC 109.5 . .
H2SA C2S H2SB 109.5 . .
H2SC C2S H2SB 109.5 . .

loop_
_geom_bond_atom_site_label_1
_geom_bond_atom_site_label_2
_geom_bond_distance
_geom_bond_site_symmetry_2
O1 C2 1.339(5) .
O1 C3 1.464(5) .
N1 C1 1.287(5) .
N1 N2 1.339(4) .
C1 C2 1.496(5) .
C1 C14 1.483(5) .
O2 C2 1.206(5) .
N2 H2 0.8800 .
N2 C9 1.383(5) .
O3 C6 1.462(5) .
O3 C7 1.336(5) .
C3 H3A 0.9900 .
C3 H3B 0.9900 .
C3 C4 1.515(6) .
O4 C7 1.219(5) .
C4 H4A 0.9900 .
C4 H4B 0.9900 .
C4 C5 1.548(6) .
C5 H5A 0.9900 .
C5 H5B 0.9900 .
C5 C6 1.504(6) .
C6 H6A 0.9900 .
C6 H6B 0.9900 .
C7 C8 1.481(6) .
C8 C9 1.422(6) .
C8 C13 1.417(5) .
C9 C10 1.397(6) .
C10 H10 0.9500 .
C10 C11 1.383(6) .
C11 H11 0.9500 .
C11 C12 1.389(7) .
C12 H12 0.9500 .
C12 C13 1.368(7) .
C13 H13 0.9500 .
C14 C15 1.407(6) .
C14 C19 1.401(6) .
C15 H15 0.9500 .
C15 C16 1.393(6) .
C16 H16 0.9500 .
C16 C17 1.370(7) .
C17 H17 0.9500 .
C17 C18 1.386(7) .
C18 H18 0.9500 .
C18 C19 1.387(7) .
C19 H19 0.9500 .
O1S H1S 0.9500 .
O1S C1S 1.46(2) 2_665
O1S C1S 1.46(2) .
O1S C2S 0.63(4) 7_454
C1S C1S 0.97(9) 2_665
C1S H1SB 0.9604 .
C1S H1SA 0.9602 .
C1S C2S 1.52(2) .
C2S O1S 0.63(4) 7_455
C2S C1S 1.52(2) 2_665
C2S H2SA 0.9599 .
C2S H2SC 0.9600 .
C2S H2SB 0.9599 .

loop_
_twin_individual_id
_twin_individual_mass_fraction_refined
1 1.3(6)
2 -0.3(6)
